data_4077293
loop_
_publ_author_name
'Mindiola, Daniel J.'
'Cummins, Christopher C.'

_publ_section_title
;
 Probing the Niobium Metallaaziridine Functionality
;
_journal_issue 17
_journal_name_full Organometallics
_journal_page_first 3626
_journal_paper_doi 10.1021/om010089x
_journal_volume 20
_journal_year 2001
_chemical_formula_sum 'C46 H58 N3 Nb O'
_chemical_formula_weight 761.86
_chemical_name_systematic
; 
 ? 
;
_space_group_IT_number 2
_symmetry_cell_setting triclinic
_symmetry_space_group_name_Hall '-P 1'
_symmetry_space_group_name_H-M 'P -1'
_atom_sites_solution_hydrogens geom
_atom_sites_solution_primary direct
_atom_sites_solution_secondary difmap
_audit_creation_method SHELXL
_cell_angle_alpha 103.8360(10)
_cell_angle_beta 98.2340(10)
_cell_angle_gamma 113.2470(10)
_cell_formula_units_Z 2
_cell_length_a 11.1662(6)
_cell_length_b 12.2943(7)
_cell_length_c 17.3966(9)
_cell_measurement_temperature 183(2)
_cell_volume 2053.70(19)
_computing_cell_refinement 'Siemens XSCANS'
_computing_data_collection 'Siemens XSCANS'
_computing_data_reduction 'Siemens SHELXTL'
_computing_molecular_graphics 'Siemens SHELXTL'
_computing_publication_material 'Siemens SHELXTL'
_computing_structure_refinement 'SHELXL-93 (Sheldrick, 1993)'
_computing_structure_solution 'SHELXS-86 (Sheldrick, 1990)'
_diffrn_ambient_temperature 183(2)
_diffrn_measurement_device 'Siemens P4'
_diffrn_measurement_method '\w scans'
_diffrn_radiation_monochromator graphite
_diffrn_radiation_source 'fine-focus sealed tube'
_diffrn_radiation_type MoK\a
_diffrn_radiation_wavelength 0.71073
_diffrn_reflns_av_R_equivalents 0.0241
_diffrn_reflns_av_sigmaI/netI 0.0276
_diffrn_reflns_limit_h_max 12
_diffrn_reflns_limit_h_min -10
_diffrn_reflns_limit_k_max 13
_diffrn_reflns_limit_k_min -13
_diffrn_reflns_limit_l_max 19
_diffrn_reflns_limit_l_min -16
_diffrn_reflns_number 8265
_diffrn_reflns_theta_max 23.26
_diffrn_reflns_theta_min 2.47
_exptl_absorpt_coefficient_mu 0.330
_exptl_absorpt_correction_T_max 0.8557
_exptl_absorpt_correction_T_min 0.7428
_exptl_absorpt_correction_type empirical
_exptl_crystal_density_diffrn 1.232
_exptl_crystal_F_000 808
_exptl_crystal_size_max 0.32
_exptl_crystal_size_mid 0.27
_exptl_crystal_size_min 0.12
_refine_diff_density_max 0.364
_refine_diff_density_min -0.296
_refine_diff_density_rms 0.052
_refine_ls_extinction_coef 0.0000(6)
_refine_ls_extinction_expression Fc^*^=kFc[1+0.001xFc^2^\l^3^/sin(2\q)]^-1/4^
_refine_ls_extinction_method SHELXL
_refine_ls_goodness_of_fit_all 1.069
_refine_ls_goodness_of_fit_obs 1.087
_refine_ls_matrix_type full
_refine_ls_number_parameters 461
_refine_ls_number_reflns 5785
_refine_ls_number_restraints 0
_refine_ls_restrained_S_all 1.069
_refine_ls_restrained_S_obs 1.087
_refine_ls_R_factor_all 0.0391
_refine_ls_R_factor_obs 0.0344
_refine_ls_shift/esd_max -2.341
_refine_ls_shift/esd_mean 0.006
_refine_ls_structure_factor_coef Fsqd
_refine_ls_weighting_details 'w=1/[\s^2^(Fo^2^)+(0.0399P)^2^+2.0173P] where P=(Fo^2^+2Fc^2^)/3'
_refine_ls_weighting_scheme calc
_refine_ls_wR_factor_all 0.0877
_refine_ls_wR_factor_obs 0.0852
_reflns_number_observed 5313
_reflns_number_total 5785
_reflns_observed_criterion >2sigma(I)
_cod_data_source_file om010089x.cif
_cod_data_source_block p1
_cod_depositor_comments
;
The following automatic conversions were performed:

'_symmetry_cell_setting' value 'Triclinic' changed to 'triclinic'
according to /home/saulius/struct/CIF-dictionaries/cif_core.dic
dictionary named 'cif_core.dic' version 2.4.2 from 2011-04-26.

Automatic conversion script
Id: cif_fix_values 1715 2011-07-08 13:25:40Z adriana 

The following automatic conversions were performed:

'_refine_ls_weighting_scheme' value 'calc
w=1/[\s^2^(Fo^2^)+(0.0399P)^2^+2.0173P] where P=(Fo^2^+2Fc^2^)/3' was
changed to 'calc'. New tag '_refine_ls_weighting_details' was
created. The value of the new tag was set to
'w=1/[\s^2^(Fo^2^)+(0.0399P)^2^+2.0173P] where P=(Fo^2^+2Fc^2^)/3'.

Automatic conversion script
Id: cif_fix_values 3143 2015-03-26 13:38:13Z robertas 
;
_cod_original_cell_volume 2053.7(2)
_cod_original_sg_symbol_H-M P-1
_cod_database_code 4077293

loop_
_symmetry_equiv_pos_as_xyz
'x, y, z'
'-x, -y, -z'

loop_
_atom_site_aniso_label
_atom_site_aniso_U_11
_atom_site_aniso_U_22
_atom_site_aniso_U_33
_atom_site_aniso_U_23
_atom_site_aniso_U_13
_atom_site_aniso_U_12
Nb 0.0241(2) 0.0234(2) 0.0223(2) 0.00805(10) 0.00656(10) 0.00734(11)
O 0.0317(11) 0.0297(11) 0.0338(11) 0.0143(9) 0.0027(9) 0.0076(9)
N2 0.0295(13) 0.0253(12) 0.0265(12) 0.0089(10) 0.0096(10) 0.0103(10)
N1 0.0308(13) 0.0275(13) 0.0281(13) 0.0081(10) 0.0049(10) 0.0113(11)
C12 0.033(2) 0.038(2) 0.032(2) 0.0117(14) 0.0056(13) 0.0146(14)
N3 0.0294(13) 0.0270(13) 0.0243(12) 0.0084(10) 0.0070(10) 0.0084(10)
C22 0.041(2) 0.034(2) 0.035(2) 0.0125(14) 0.0160(14) 0.0190(14)
C36 0.030(2) 0.029(2) 0.0262(15) 0.0060(12) 0.0080(12) 0.0111(13)
C21 0.0275(15) 0.033(2) 0.029(2) 0.0136(13) 0.0125(12) 0.0144(13)
C35 0.037(2) 0.028(2) 0.032(2) 0.0076(13) 0.0136(14) 0.0128(13)
C48 0.034(2) 0.028(2) 0.033(2) 0.0124(13) 0.0086(13) 0.0126(13)
C412 0.044(2) 0.029(2) 0.051(2) 0.003(2) 0.012(2) 0.0034(15)
C31 0.030(2) 0.028(2) 0.0239(15) 0.0048(12) 0.0104(12) 0.0095(13)
C41 0.032(2) 0.0248(15) 0.032(2) 0.0097(13) 0.0071(13) 0.0107(13)
C33 0.034(2) 0.037(2) 0.029(2) 0.0068(14) 0.0051(13) 0.0037(14)
C16 0.0242(15) 0.034(2) 0.035(2) 0.0101(13) 0.0047(13) 0.0080(13)
C34 0.037(2) 0.027(2) 0.035(2) 0.0055(14) 0.0138(14) 0.0044(13)
C32 0.037(2) 0.037(2) 0.029(2) 0.0126(13) 0.0075(13) 0.0109(14)
C42 0.042(2) 0.0228(15) 0.054(2) 0.0184(14) 0.025(2) 0.0128(14)
C411 0.046(2) 0.037(2) 0.062(2) 0.014(2) 0.028(2) 0.007(2)
C23 0.044(2) 0.046(2) 0.048(2) 0.027(2) 0.024(2) 0.027(2)
C26 0.033(2) 0.033(2) 0.033(2) 0.0101(13) 0.0116(13) 0.0111(13)
C37 0.037(2) 0.036(2) 0.030(2) 0.0108(14) 0.0129(13) 0.0057(14)
C11 0.0241(15) 0.028(2) 0.032(2) 0.0074(13) 0.0023(12) 0.0081(12)
C151 0.044(2) 0.040(2) 0.053(2) 0.006(2) 0.014(2) 0.018(2)
C25 0.034(2) 0.050(2) 0.029(2) 0.0100(14) 0.0088(13) 0.0173(15)
C413 0.044(2) 0.031(2) 0.039(2) 0.0075(14) 0.0168(15) 0.0108(15)
C14 0.033(2) 0.032(2) 0.051(2) 0.0115(15) 0.0019(15) 0.0138(14)
C15 0.027(2) 0.031(2) 0.042(2) 0.0051(14) 0.0034(13) 0.0092(13)
C24 0.045(2) 0.063(2) 0.033(2) 0.028(2) 0.0184(15) 0.030(2)
C49 0.049(2) 0.032(2) 0.037(2) 0.0051(14) 0.015(2) 0.0045(15)
C27 0.028(2) 0.041(2) 0.037(2) 0.0198(14) 0.0128(13) 0.0139(14)
C231 0.083(3) 0.056(2) 0.067(3) 0.041(2) 0.036(2) 0.040(2)
C29 0.029(2) 0.045(2) 0.045(2) 0.011(2) 0.0100(14) 0.0086(15)
C17 0.032(2) 0.031(2) 0.040(2) 0.0039(14) -0.0026(14) 0.0107(14)
C13 0.034(2) 0.040(2) 0.043(2) 0.0179(15) 0.0016(14) 0.0132(15)
C47 0.050(2) 0.037(2) 0.085(3) 0.030(2) 0.033(2) 0.023(2)
C251 0.057(2) 0.066(2) 0.032(2) 0.006(2) 0.008(2) 0.019(2)
C43 0.068(2) 0.032(2) 0.049(2) 0.014(2) 0.030(2) 0.021(2)
C38 0.055(2) 0.056(2) 0.040(2) 0.006(2) 0.025(2) 0.016(2)
C131 0.074(3) 0.057(2) 0.062(2) 0.036(2) 0.019(2) 0.031(2)
C19 0.033(2) 0.049(2) 0.088(3) 0.006(2) 0.010(2) 0.005(2)
C28 0.042(2) 0.043(2) 0.074(3) 0.026(2) 0.024(2) 0.023(2)
C39 0.059(2) 0.055(2) 0.038(2) 0.024(2) 0.011(2) 0.012(2)
C46 0.067(3) 0.045(2) 0.127(4) 0.040(3) 0.058(3) 0.036(2)
C410 0.065(2) 0.044(2) 0.047(2) 0.009(2) 0.033(2) 0.011(2)
C18 0.066(3) 0.048(2) 0.042(2) 0.003(2) -0.015(2) 0.017(2)
C44 0.109(4) 0.039(2) 0.064(3) 0.022(2) 0.051(3) 0.030(2)
C45 0.107(4) 0.043(2) 0.113(4) 0.040(3) 0.086(4) 0.041(2)
C351 0.049(2) 0.036(2) 0.059(2) 0.021(2) 0.016(2) 0.017(2)
C331 0.040(2) 0.058(2) 0.052(2) 0.019(2) -0.004(2) -0.001(2)

loop_
_atom_site_label
_atom_site_type_symbol
_atom_site_fract_x
_atom_site_fract_y
_atom_site_fract_z
_atom_site_U_iso_or_equiv
_atom_site_thermal_displace_type
_atom_site_occupancy
_atom_site_calc_flag
_atom_site_refinement_flags
Nb Nb 0.25464(2) 0.05691(2) 0.209615(14) 0.02418(11) Uani 1 d .
O O 0.2195(2) 0.1757(2) 0.16431(12) 0.0337(5) Uani 1 d .
N2 N 0.1178(2) -0.0107(2) 0.26712(14) 0.0274(5) Uani 1 d .
N1 N 0.4327(2) 0.0806(2) 0.27181(14) 0.0299(5) Uani 1 d .
C12 C 0.4100(3) -0.1001(3) 0.3174(2) 0.0354(7) Uani 1 d .
H12A H 0.3826(3) -0.0666(3) 0.3629(2) 0.042 Uiso 1 calc R
N3 N 0.2134(2) -0.0670(2) 0.09822(14) 0.0284(5) Uani 1 d .
C22 C 0.0885(3) -0.1584(3) 0.3446(2) 0.0348(7) Uani 1 d .
H22A H 0.0574(3) -0.2253(3) 0.2945(2) 0.042 Uiso 1 calc R
C36 C 0.1269(3) -0.2679(3) 0.1234(2) 0.0297(6) Uani 1 d .
H36A H 0.2103(3) -0.2380(3) 0.1630(2) 0.036 Uiso 1 calc R
C21 C 0.1280(3) -0.0366(3) 0.3433(2) 0.0283(6) Uani 1 d .
C35 C 0.0250(3) -0.3879(3) 0.1099(2) 0.0330(7) Uani 1 d .
C48 C 0.4477(3) 0.3458(3) 0.2220(2) 0.0311(6) Uani 1 d .
C412 C 0.6579(3) 0.5368(3) 0.2651(2) 0.0478(8) Uani 1 d .
H41A H 0.7185(3) 0.6145(3) 0.3059(2) 0.057 Uiso 1 calc R
C31 C 0.1089(3) -0.1915(3) 0.0802(2) 0.0291(6) Uani 1 d .
C41 C 0.3210(3) 0.2608(3) 0.2370(2) 0.0302(6) Uani 1 d .
C33 C -0.1162(3) -0.3569(3) 0.0063(2) 0.0383(7) Uani 1 d .
C16 C 0.4840(3) -0.0855(3) 0.1957(2) 0.0333(7) Uani 1 d .
H16A H 0.5097(3) -0.0406(3) 0.1586(2) 0.040 Uiso 1 calc R
C34 C -0.0947(3) -0.4306(3) 0.0505(2) 0.0373(7) Uani 1 d .
H34A H -0.1638(3) -0.5127(3) 0.0397(2) 0.045 Uiso 1 calc R
C32 C -0.0144(3) -0.2377(3) 0.0218(2) 0.0356(7) Uani 1 d .
H32A H -0.0286(3) -0.1863(3) -0.0079(2) 0.043 Uiso 1 calc R
C42 C 0.2677(3) 0.3210(3) 0.3002(2) 0.0373(7) Uani 1 d .
C411 C 0.6890(4) 0.5010(3) 0.1930(2) 0.0509(9) Uani 1 d .
H41B H 0.7706(4) 0.5529(3) 0.1832(2) 0.061 Uiso 1 calc R
C23 C 0.0942(3) -0.1833(3) 0.4189(2) 0.0400(8) Uani 1 d .
C26 C 0.1751(3) 0.0608(3) 0.4172(2) 0.0337(7) Uani 1 d .
H26A H 0.2021(3) 0.1441(3) 0.4166(2) 0.040 Uiso 1 calc R
C37 C 0.2732(3) -0.0374(3) 0.0302(2) 0.0372(7) Uani 1 d .
H37A H 0.3647(3) 0.0349(3) 0.0568(2) 0.045 Uiso 1 calc R
C11 C 0.4437(3) -0.0351(3) 0.2621(2) 0.0302(6) Uani 1 d .
C151 C 0.5168(4) -0.2607(3) 0.1065(2) 0.0481(8) Uani 1 d .
H15A H 0.5381(4) -0.2042(3) 0.0737(2) 0.072 Uiso 1 calc R
H15B H 0.4374(4) -0.3395(3) 0.0741(2) 0.072 Uiso 1 calc R
H15C H 0.5940(4) -0.2774(3) 0.1220(2) 0.072 Uiso 1 calc R
C25 C 0.1833(3) 0.0382(3) 0.4921(2) 0.0386(7) Uani 1 d .
C413 C 0.5392(3) 0.4613(3) 0.2794(2) 0.0399(7) Uani 1 d .
H41C H 0.5195(3) 0.4890(3) 0.3297(2) 0.048 Uiso 1 calc R
C14 C 0.4540(3) -0.2618(3) 0.2398(2) 0.0400(8) Uani 1 d .
H14A H 0.4576(3) -0.3395(3) 0.2322(2) 0.048 Uiso 1 calc R
C15 C 0.4872(3) -0.2003(3) 0.1828(2) 0.0362(7) Uani 1 d .
C24 C 0.1418(3) -0.0843(3) 0.4912(2) 0.0418(8) Uani 1 d .
H24A H 0.1462(3) -0.1008(3) 0.5419(2) 0.050 Uiso 1 calc R
C49 C 0.4805(3) 0.3122(3) 0.1484(2) 0.0446(8) Uani 1 d .
H49A H 0.4197(3) 0.2356(3) 0.1067(2) 0.054 Uiso 1 calc R
C27 C -0.0203(3) -0.0359(3) 0.2232(2) 0.0341(7) Uani 1 d .
H27A H -0.0126(3) -0.0133(3) 0.1720(2) 0.041 Uiso 1 calc R
C231 C 0.0430(4) -0.3164(3) 0.4197(2) 0.0593(10) Uani 1 d .
H23A H 0.0135(4) -0.3737(3) 0.3633(2) 0.089 Uiso 1 calc R
H23B H -0.0334(4) -0.3364(3) 0.4442(2) 0.089 Uiso 1 calc R
H23C H 0.1157(4) -0.3256(3) 0.4520(2) 0.089 Uiso 1 calc R
C29 C -0.1222(3) -0.1734(3) 0.1970(2) 0.0430(8) Uani 1 d .
H29A H -0.0869(3) -0.2251(3) 0.1649(2) 0.065 Uiso 1 calc R
H29B H -0.2079(3) -0.1860(3) 0.1633(2) 0.065 Uiso 1 calc R
H29C H -0.1373(3) -0.1976(3) 0.2458(2) 0.065 Uiso 1 calc R
C17 C 0.5565(3) 0.1942(3) 0.3253(2) 0.0384(7) Uani 1 d .
H17A H 0.5390(3) 0.2677(3) 0.3245(2) 0.046 Uiso 1 calc R
C13 C 0.4161(3) -0.2136(3) 0.3069(2) 0.0402(8) Uani 1 d .
C47 C 0.1552(4) 0.3402(3) 0.2749(3) 0.0523(9) Uani 1 d .
H47A H 0.1141(4) 0.3161(3) 0.2179(3) 0.063 Uiso 1 calc R
C251 C 0.2304(4) 0.1450(4) 0.5714(2) 0.0572(10) Uani 1 d .
H25A H 0.2554(4) 0.2239(4) 0.5595(2) 0.086 Uiso 1 calc R
H25B H 0.3091(4) 0.1491(4) 0.6075(2) 0.086 Uiso 1 calc R
H25C H 0.1573(4) 0.1312(4) 0.5987(2) 0.086 Uiso 1 calc R
C43 C 0.3271(4) 0.3599(3) 0.3837(2) 0.0483(9) Uani 1 d .
H43A H 0.4044(4) 0.3488(3) 0.4022(2) 0.058 Uiso 1 calc R
C38 C 0.2962(4) -0.1437(3) -0.0197(2) 0.0538(9) Uani 1 d .
H38A H 0.3464(4) -0.1692(3) 0.0174(2) 0.081 Uiso 1 calc R
H38B H 0.3481(4) -0.1155(3) -0.0579(2) 0.081 Uiso 1 calc R
H38C H 0.2087(4) -0.2151(3) -0.0507(2) 0.081 Uiso 1 calc R
C131 C 0.3798(4) -0.2827(4) 0.3674(2) 0.0605(10) Uani 1 d .
H13A H 0.3557(4) -0.2346(4) 0.4107(2) 0.091 Uiso 1 calc R
H13B H 0.4574(4) -0.2934(4) 0.3918(2) 0.091 Uiso 1 calc R
H13C H 0.3027(4) -0.3650(4) 0.3389(2) 0.091 Uiso 1 calc R
C19 C 0.6808(3) 0.2123(4) 0.2936(3) 0.0652(11) Uani 1 d .
H19A H 0.6609(3) 0.2103(4) 0.2365(3) 0.098 Uiso 1 calc R
H19B H 0.7055(3) 0.1450(4) 0.2967(3) 0.098 Uiso 1 calc R
H19C H 0.7562(3) 0.2932(4) 0.3273(3) 0.098 Uiso 1 calc R
C28 C -0.0735(3) 0.0455(3) 0.2731(2) 0.0492(9) Uani 1 d .
H28A H -0.0074(3) 0.1336(3) 0.2896(2) 0.074 Uiso 1 calc R
H28B H -0.0884(3) 0.0219(3) 0.3221(2) 0.074 Uiso 1 calc R
H28C H -0.1591(3) 0.0334(3) 0.2397(2) 0.074 Uiso 1 calc R
C39 C 0.1951(4) 0.0060(3) -0.0246(2) 0.0534(9) Uani 1 d .
H39A H 0.1822(4) 0.0743(3) 0.0095(2) 0.080 Uiso 1 calc R
H39B H 0.1068(4) -0.0640(3) -0.0557(2) 0.080 Uiso 1 calc R
H39C H 0.2462(4) 0.0355(3) -0.0629(2) 0.080 Uiso 1 calc R
C46 C 0.1029(5) 0.3940(4) 0.3322(4) 0.0700(13) Uani 1 d .
H46A H 0.0254(5) 0.4053(4) 0.3143(4) 0.084 Uiso 1 calc R
C410 C 0.5996(4) 0.3881(3) 0.1349(2) 0.0556(10) Uani 1 d .
H41D H 0.6201(4) 0.3619(3) 0.0846(2) 0.067 Uiso 1 calc R
C18 C 0.5804(4) 0.1962(3) 0.4142(2) 0.0606(10) Uani 1 d .
H18A H 0.4980(4) 0.1842(3) 0.4320(2) 0.091 Uiso 1 calc R
H18B H 0.6546(4) 0.2769(3) 0.4492(2) 0.091 Uiso 1 calc R
H18C H 0.6040(4) 0.1287(3) 0.4186(2) 0.091 Uiso 1 calc R
C44 C 0.2752(5) 0.4150(3) 0.4409(3) 0.0673(12) Uani 1 d .
H44A H 0.3171(5) 0.4415(3) 0.4979(3) 0.081 Uiso 1 calc R
C45 C 0.1632(5) 0.4310(4) 0.4146(4) 0.0758(15) Uani 1 d .
H45A H 0.1273(5) 0.4679(4) 0.4536(4) 0.091 Uiso 1 calc R
C351 C 0.0446(4) -0.4668(3) 0.1600(2) 0.0472(8) Uani 1 d .
H35A H 0.1348(4) -0.4213(3) 0.1986(2) 0.071 Uiso 1 calc R
H35B H 0.0357(4) -0.5454(3) 0.1234(2) 0.071 Uiso 1 calc R
H35C H -0.0240(4) -0.4852(3) 0.1906(2) 0.071 Uiso 1 calc R
C331 C -0.2500(4) -0.4028(4) -0.0549(2) 0.0595(10) Uani 1 d .
H33A H -0.3098(4) -0.4883(4) -0.0582(2) 0.089 Uiso 1 calc R
H33B H -0.2352(4) -0.4020(4) -0.1090(2) 0.089 Uiso 1 calc R
H33C H -0.2919(4) -0.3478(4) -0.0373(2) 0.089 Uiso 1 calc R

loop_
_atom_type_symbol
_atom_type_description
_atom_type_scat_dispersion_real
_atom_type_scat_dispersion_imag
_atom_type_scat_source
C C 0.0033 0.0016 'International Tables Vol C Tables 4.2.6.8 and 6.1.1.4'
H H 0.0000 0.0000 'International Tables Vol C Tables 4.2.6.8 and 6.1.1.4'
N N 0.0061 0.0033 'International Tables Vol C Tables 4.2.6.8 and 6.1.1.4'
O O 0.0106 0.0060 'International Tables Vol C Tables 4.2.6.8 and 6.1.1.4'
Nb Nb -2.0727 0.6215 'International Tables Vol C Tables 4.2.6.8 and 6.1.1.4'

loop_
_geom_angle_atom_site_label_1
_geom_angle_atom_site_label_2
_geom_angle_atom_site_label_3
_geom_angle
O Nb N2 109.37(9)
O Nb N1 126.93(9)
N2 Nb N1 108.94(9)
O Nb N3 93.76(9)
N2 Nb N3 110.96(9)
N1 Nb N3 105.21(9)
O Nb C41 38.95(9)
N2 Nb C41 110.02(10)
N1 Nb C41 93.42(10)
N3 Nb C41 125.68(10)
C41 O Nb 80.62(14)
C21 N2 C27 115.6(2)
C21 N2 Nb 131.7(2)
C27 N2 Nb 112.7(2)
C11 N1 C17 113.9(2)
C11 N1 Nb 113.6(2)
C17 N1 Nb 132.5(2)
C11 C12 C13 120.8(3)
C31 N3 C37 116.9(2)
C31 N3 Nb 117.4(2)
C37 N3 Nb 125.5(2)
C21 C22 C23 120.7(3)
C31 C36 C35 121.6(3)
C26 C21 C22 119.1(3)
C26 C21 N2 119.8(2)
C22 C21 N2 121.0(3)
C34 C35 C36 118.2(3)
C34 C35 C351 121.2(3)
C36 C35 C351 120.6(3)
C413 C48 C49 116.3(3)
C413 C48 C41 122.9(3)
C49 C48 C41 120.8(3)
C411 C412 C413 120.8(3)
C36 C31 C32 118.3(3)
C36 C31 N3 120.0(2)
C32 C31 N3 121.7(3)
O C41 C48 113.7(2)
O C41 C42 113.2(2)
C48 C41 C42 116.4(2)
O C41 Nb 60.43(12)
C48 C41 Nb 123.0(2)
C42 C41 Nb 116.6(2)
C32 C33 C34 118.8(3)
C32 C33 C331 120.3(3)
C34 C33 C331 120.9(3)
C15 C16 C11 121.2(3)
C35 C34 C33 121.8(3)
C33 C32 C31 121.3(3)
C43 C42 C47 118.1(3)
C43 C42 C41 122.3(3)
C47 C42 C41 119.6(3)
C412 C411 C410 118.5(3)
C24 C23 C22 118.7(3)
C24 C23 C231 120.8(3)
C22 C23 C231 120.4(3)
C21 C26 C25 121.1(3)
N3 C37 C38 112.4(3)
N3 C37 C39 113.4(3)
C38 C37 C39 111.7(3)
C12 C11 C16 118.9(3)
C12 C11 N1 120.5(3)
C16 C11 N1 120.6(3)
C24 C25 C26 118.3(3)
C24 C25 C251 121.5(3)
C26 C25 C251 120.1(3)
C412 C413 C48 121.8(3)
C13 C14 C15 122.1(3)
C14 C15 C16 118.2(3)
C14 C15 C151 120.7(3)
C16 C15 C151 121.0(3)
C23 C24 C25 122.1(3)
C410 C49 C48 121.4(3)
N2 C27 C28 112.1(3)
N2 C27 C29 113.0(2)
C28 C27 C29 110.1(2)
N1 C17 C19 113.2(3)
N1 C17 C18 111.2(3)
C19 C17 C18 112.3(3)
C14 C13 C12 118.8(3)
C14 C13 C131 120.9(3)
C12 C13 C131 120.3(3)
C46 C47 C42 120.7(4)
C42 C43 C44 121.0(4)
C45 C46 C47 120.0(4)
C411 C410 C49 121.1(3)
C45 C44 C43 119.8(4)
C46 C45 C44 120.4(4)

loop_
_geom_bond_atom_site_label_1
_geom_bond_atom_site_label_2
_geom_bond_distance
Nb O 1.955(2)
Nb N2 1.965(2)
Nb N1 1.996(2)
Nb N3 2.017(2)
Nb C41 2.218(3)
O C41 1.413(3)
N2 C21 1.435(4)
N2 C27 1.493(4)
N1 C11 1.448(4)
N1 C17 1.488(4)
C12 C11 1.394(4)
C12 C13 1.394(4)
N3 C31 1.435(4)
N3 C37 1.490(4)
C22 C21 1.392(4)
C22 C23 1.394(4)
C36 C31 1.389(4)
C36 C35 1.400(4)
C21 C26 1.391(4)
C35 C34 1.386(4)
C35 C351 1.506(4)
C48 C413 1.394(4)
C48 C49 1.394(4)
C48 C41 1.494(4)
C412 C411 1.368(5)
C412 C413 1.383(4)
C31 C32 1.399(4)
C41 C42 1.502(4)
C33 C32 1.386(4)
C33 C34 1.386(4)
C33 C331 1.509(4)
C16 C15 1.392(4)
C16 C11 1.395(4)
C42 C43 1.386(5)
C42 C47 1.397(5)
C411 C410 1.375(5)
C23 C24 1.383(5)
C23 C231 1.510(5)
C26 C25 1.393(4)
C37 C38 1.520(5)
C37 C39 1.525(5)
C151 C15 1.507(4)
C25 C24 1.385(5)
C25 C251 1.512(5)
C14 C13 1.379(5)
C14 C15 1.390(4)
C49 C410 1.382(5)
C27 C28 1.519(4)
C27 C29 1.525(4)
C17 C19 1.521(5)
C17 C18 1.523(5)
C13 C131 1.507(5)
C47 C46 1.388(5)
C43 C44 1.392(5)
C46 C45 1.373(7)
C44 C45 1.373(7)
